data_9005518
loop_
_publ_author_name
'Kolesov, B. A.'
'Geiger, C. A.'
'Armbruster, T.'

_publ_section_title
;
 The dynamic properties of zircon studied by single-crystal X-ray
 diffraction and Raman spectroscopy
;
_journal_name_full 'European Journal of Mineralogy'
_journal_page_first 939
_journal_page_last 948
_journal_paper_doi 10.1127/0935-1221/2001/0013-0939
_journal_volume 13
_journal_year 2001
_chemical_formula_sum 'O4 Si Zr'
_chemical_name_mineral Zircon
_space_group_IT_number 141
_symmetry_space_group_name_Hall '-I 4bd 2'
_symmetry_space_group_name_H-M 'I 41/a m d :2'
_cell_angle_alpha 90
_cell_angle_beta 90
_cell_angle_gamma 90
_cell_length_a 6.6039
_cell_length_b 6.6039
_cell_length_c 5.9783
_cell_formula_units_Z 4
_cell_volume 260.723
_database_code_amcsd 0006906
_exptl_crystal_density_diffrn 4.670
_cod_original_sg_symbol_H-M 'I 41/a m d'
_cod_original_formula_sum 'Zr Si O4'
_cod_database_code 9005518

loop_
_space_group_symop_operation_xyz
x,y,z
1/2+x,1/2+y,1/2+z
1/4-y,3/4-x,1/4+z
3/4-y,1/4-x,3/4+z
1/4+y,3/4+x,1/4-z
3/4+y,1/4+x,3/4-z
1/4+y,3/4-x,1/4-z
3/4+y,1/4-x,3/4-z
1/4-y,3/4+x,1/4+z
3/4-y,1/4+x,3/4+z
1/2+x,-y,1/2+z
+x,1/2-y,+z
1/2-x,y,1/2-z
-x,1/2+y,-z
1/2+x,y,1/2-z
+x,1/2+y,-z
1/2-x,-y,1/2+z
-x,1/2-y,+z
1/4+y,1/4+x,3/4+z
3/4+y,3/4+x,1/4+z
1/4-y,1/4-x,3/4-z
3/4-y,3/4-x,1/4-z
1/4-y,1/4+x,3/4-z
3/4-y,3/4+x,1/4-z
1/4+y,1/4-x,3/4+z
3/4+y,3/4-x,1/4+z
-x,y,z
1/2-x,1/2+y,1/2+z
x,-y,-z
1/2+x,1/2-y,1/2-z
-x,-y,-z
1/2-x,1/2-y,1/2-z

loop_
_atom_site_aniso_label
_atom_site_aniso_U_11
_atom_site_aniso_U_22
_atom_site_aniso_U_33
_atom_site_aniso_U_12
_atom_site_aniso_U_13
_atom_site_aniso_U_23
Zr 0.00364 0.00364 0.00427 0.00000 0.00000 0.00000
Si 0.00402 0.00402 0.00410 0.00000 0.00000 0.00000
O 0.00930 0.00450 0.00580 0.00000 0.00000 -0.00080

loop_
_atom_site_label
_atom_site_fract_x
_atom_site_fract_y
_atom_site_fract_z
_atom_site_U_iso_or_equiv
Zr 0.00000 0.75000 0.12500 0.00384
Si 0.00000 0.75000 0.62500 0.00404
O 0.00000 0.06586 0.19533 0.00656

loop_
_cod_related_entry_id
_cod_related_entry_database
_cod_related_entry_code
1 AMCSD 0006906
